data_7130377
loop_
_publ_author_name
'Cai, Xian-Bao'
'Liang, Dong'
'Yang, Mingxue'
'Wu, Xiao-Yuan'
'Lu, Can-Zhong'
'Yu, Rongmin'

_publ_section_title
;
 Efficiently increasing the radiative rate of TADF material with metal
 coordination.
;
_journal_name_full 'Chemical communications (Cambridge, England)'
_journal_paper_doi 10.1039/d2cc02930h
_journal_year 2022
_chemical_formula_moiety 'C63 H38 N8'
_chemical_formula_sum 'C63 H38 N8'
_chemical_formula_weight 907.01
_chemical_name_systematic 4CzPN-PyPz
_space_group_crystal_system monoclinic
_space_group_IT_number 14
_space_group_name_Hall '-P 2yn'
_space_group_name_H-M_alt 'P 1 21/n 1'
_atom_sites_solution_hydrogens geom
_atom_sites_solution_primary dual
_audit_creation_date 2022-05-11
_audit_creation_method
;
Olex2 1.3
(compiled 2020.11.12 svn.r5f609507 for OlexSys, GUI svn.r6408)
;
_audit_update_record
;
2022-05-12 deposited with the CCDC.	2022-07-14 downloaded from the CCDC.
;
_cell_angle_alpha 90
_cell_angle_beta 93.018(3)
_cell_angle_gamma 90
_cell_formula_units_Z 4
_cell_length_a 15.3086(5)
_cell_length_b 11.2453(4)
_cell_length_c 26.5143(10)
_cell_measurement_reflns_used 8591
_cell_measurement_temperature 100.00(13)
_cell_measurement_theta_max 74.7700
_cell_measurement_theta_min 3.2010
_cell_volume 4558.1(3)
_computing_cell_refinement 'CrysAlisPro 1.171.40.84a (Rigaku OD, 2020)'
_computing_data_collection 'CrysAlisPro 1.171.40.84a (Rigaku OD, 2020)'
_computing_data_reduction 'CrysAlisPro 1.171.40.84a (Rigaku OD, 2020)'
_computing_molecular_graphics 'Olex2 1.3 (Dolomanov et al., 2009)'
_computing_publication_material 'Olex2 1.3 (Dolomanov et al., 2009)'
_computing_structure_refinement 'SHELXL 2018/3 (Sheldrick, 2015)'
_computing_structure_solution 'SHELXT 2018/2 (Sheldrick, 2018)'
_diffrn_ambient_environment N~2~
_diffrn_ambient_temperature 100.00(13)
_diffrn_detector 'CCD plate'
_diffrn_detector_area_resol_mean 10.3468
_diffrn_detector_type Atlas
_diffrn_measured_fraction_theta_full 0.999
_diffrn_measured_fraction_theta_max 0.973
_diffrn_measurement_details
;
List of Runs (angles in degrees, time in seconds):

  # Type    Start    End  Width  t~exp~   \w     \q     \k     \f   Frames
#--------------------------------------------------------------------------
  1  \w    -83.00 -57.00   1.00    1.00    --  -41.54-166.00  12.00   26
  2  \w   -116.00  -8.00   1.00    1.00    --  -41.54 -19.00  30.00  108
  3  \w     38.00  94.00   1.00    1.00    --   41.54-125.00  90.00   56
  4  \w     16.00  62.00   1.00    1.00    --   41.54 -77.00-120.00   46
  5  \w    104.00 158.00   1.00    1.00    --  108.23  77.00   0.00   54
  6  \w     38.00 112.00   1.00    1.00    --  108.23-125.00-120.00   74
  7  \w     94.00 176.00   1.00    1.00    --  108.23  30.00 -30.00   82
  8  \w     70.00  99.00   1.00    1.00    --  108.23 -94.00-120.00   29
  9  \w     35.00  84.00   1.00    1.00    --  108.23-125.00 -30.00   49
 10  \w     81.00 140.00   1.00    1.00    --  108.23  61.00  90.00   59
 11  \w     40.00 111.00   1.00    1.00    --  108.23-125.00 150.00   71
 12  \w     28.00  85.00   1.00    1.00    --  108.23 -94.00   0.00   57
;
_diffrn_measurement_device 'four-circle diffractometer'
_diffrn_measurement_device_type 'SuperNova, Dual, Cu at home/near, Atlas'
_diffrn_measurement_method '\w scans'
_diffrn_orient_matrix_type 'CrysAlisPro convention (1999,Acta A55,543-557)'
_diffrn_orient_matrix_UB_11 0.0175783000
_diffrn_orient_matrix_UB_12 0.1245162000
_diffrn_orient_matrix_UB_13 -0.0214566000
_diffrn_orient_matrix_UB_21 -0.0701579000
_diffrn_orient_matrix_UB_22 0.0528932000
_diffrn_orient_matrix_UB_23 0.0330420000
_diffrn_orient_matrix_UB_31 0.0701549000
_diffrn_orient_matrix_UB_32 0.0216672000
_diffrn_orient_matrix_UB_33 0.0428173000
_diffrn_radiation_monochromator mirror
_diffrn_radiation_probe x-ray
_diffrn_radiation_type 'Cu K\a'
_diffrn_radiation_wavelength 1.54184
_diffrn_reflns_av_R_equivalents 0.0282
_diffrn_reflns_av_unetI/netI 0.0299
_diffrn_reflns_Laue_measured_fraction_full 0.999
_diffrn_reflns_Laue_measured_fraction_max 0.973
_diffrn_reflns_limit_h_max 19
_diffrn_reflns_limit_h_min -18
_diffrn_reflns_limit_k_max 11
_diffrn_reflns_limit_k_min -14
_diffrn_reflns_limit_l_max 32
_diffrn_reflns_limit_l_min -29
_diffrn_reflns_number 19411
_diffrn_reflns_point_group_measured_fraction_full 0.999
_diffrn_reflns_point_group_measured_fraction_max 0.973
_diffrn_reflns_theta_full 67.684
_diffrn_reflns_theta_max 75.125
_diffrn_reflns_theta_min 3.261
_diffrn_source 'micro-focus sealed X-ray tube'
_diffrn_source_type 'SuperNova (Cu) X-ray Source'
_exptl_absorpt_coefficient_mu 0.621
_exptl_absorpt_correction_T_max 1.00000
_exptl_absorpt_correction_T_min 0.90329
_exptl_absorpt_correction_type multi-scan
_exptl_absorpt_process_details
;
CrysAlisPro 1.171.40.84a (Rigaku Oxford Diffraction, 2020)
Empirical absorption correction using spherical harmonics,
implemented in SCALE3 ABSPACK scaling algorithm.
;
_exptl_crystal_colour 'clear yellowish yellow'
_exptl_crystal_colour_lustre clear
_exptl_crystal_colour_modifier yellowish
_exptl_crystal_colour_primary yellow
_exptl_crystal_density_diffrn 1.322
_exptl_crystal_description block
_exptl_crystal_F_000 1888
_exptl_crystal_size_max 0.4
_exptl_crystal_size_mid 0.3
_exptl_crystal_size_min 0.2
_refine_diff_density_max 0.205
_refine_diff_density_min -0.292
_refine_diff_density_rms 0.062
_refine_ls_extinction_method none
_refine_ls_goodness_of_fit_ref 1.047
_refine_ls_hydrogen_treatment constr
_refine_ls_matrix_type full
_refine_ls_number_parameters 640
_refine_ls_number_reflns 9135
_refine_ls_number_restraints 0
_refine_ls_restrained_S_all 1.047
_refine_ls_R_factor_all 0.0499
_refine_ls_R_factor_gt 0.0416
_refine_ls_shift/su_max 0.001
_refine_ls_shift/su_mean 0.000
_refine_ls_structure_factor_coef Fsqd
_refine_ls_weighting_details 'w=1/[\s^2^(Fo^2^)+(0.0572P)^2^+1.2336P] where P=(Fo^2^+2Fc^2^)/3'
_refine_ls_weighting_scheme calc
_refine_ls_wR_factor_gt 0.1044
_refine_ls_wR_factor_ref 0.1110
_reflns_Friedel_coverage 0.000
_reflns_number_gt 7824
_reflns_number_total 9135
_reflns_threshold_expression 'I > 2\s(I)'
_cod_data_source_file d2cc02930h2.cif
_cod_data_source_block exp_105492-cxb-2021-6-22
_cod_database_code 7130377
_shelx_shelxl_version_number 2018/3
_chemical_oxdiff_formula 'C N H'
_chemical_oxdiff_usercomment 'C H N'
_shelx_space_group_comment
;
The symmetry employed for this shelxl refinement is uniquely defined
by the following loop, which should always be used as a source of
symmetry information in preference to the above space-group names.
They are only intended as comments.
;
_shelx_estimated_absorpt_t_max 0.886
_shelx_estimated_absorpt_t_min 0.789
_reflns_odcompleteness_completeness 99.74
_reflns_odcompleteness_iscentric 1
_reflns_odcompleteness_theta 68.13
_olex2_refinement_description
;
1. Fixed Uiso
 At 1.2 times of:
  All C(H) groups
2.a Aromatic/amide H refined with riding coordinates:
 C8(H8), C41(H41), C7(H7), C38(H38), C30(H30), C17(H17), C47(H47), C26(H26),
 C53(H53), C44(H44), C42(H42), C62(H62), C4(H4), C50(H50), C56(H56), C54(H54),
 C43(H43), C37(H37), C61(H61), C25(H25), C59(H59), C33(H33), C35(H35), C20(H20),
  C1(H1), C36(H36), C18(H18), C31(H31), C55(H55), C49(H49), C48(H48), C60(H60),
 C3(H3), C23(H23), C2(H2), C32(H32), C24(H24), C19(H19)
;
_olex2_date_sample_data_collection 2021-06-22
_olex2_submission_special_instructions 'No special instructions were received'
_oxdiff_exptl_absorpt_empirical_details
;
Empirical correction (ABSPACK) includes:
- Absorption correction using spherical harmonics
- Frame scaling
;
_oxdiff_exptl_absorpt_empirical_full_max 1.347
_oxdiff_exptl_absorpt_empirical_full_min 0.779

loop_
_space_group_symop_operation_xyz
'x, y, z'
'-x+1/2, y+1/2, -z+1/2'
'-x, -y, -z'
'x-1/2, -y-1/2, z-1/2'

loop_
_atom_site_label
_atom_site_type_symbol
_atom_site_fract_x
_atom_site_fract_y
_atom_site_fract_z
_atom_site_U_iso_or_equiv
_atom_site_adp_type
_atom_site_occupancy
_atom_site_site_symmetry_order
_atom_site_calc_flag
_atom_site_refinement_flags_posn
_atom_site_refinement_flags_adp
_atom_site_refinement_flags_occupancy
_atom_site_disorder_assembly
_atom_site_disorder_group
N7 N 0.44028(7) 0.64745(10) 0.65106(4) 0.0188(2) Uani 1 1 d . . . . .
N1 N 0.36934(7) 0.70832(10) 0.74274(4) 0.0188(2) Uani 1 1 d . . . . .
N6 N 0.59520(7) 0.50496(10) 0.65195(4) 0.0190(2) Uani 1 1 d . . . . .
N5 N 0.60705(7) 0.50173(10) 0.83573(4) 0.0185(2) Uani 1 1 d . . . . .
N4 N 0.45789(7) 0.65359(10) 0.83446(4) 0.0189(2) Uani 1 1 d . . . . .
N2 N 0.29024(7) 0.65629(10) 0.73261(4) 0.0196(2) Uani 1 1 d . . . . .
N3 N 0.08431(7) 0.76533(11) 0.76752(5) 0.0250(3) Uani 1 1 d . . . . .
N8 N 0.73611(8) 0.36980(12) 0.74504(5) 0.0297(3) Uani 1 1 d . . . . .
C11 C 0.56561(8) 0.53972(11) 0.78962(5) 0.0173(3) Uani 1 1 d . . . . .
C14 C 0.47875(8) 0.60228(12) 0.69682(5) 0.0174(3) Uani 1 1 d . . . . .
C10 C 0.48895(8) 0.60842(12) 0.78910(5) 0.0176(3) Uani 1 1 d . . . . .
C27 C 0.67901(8) 0.55979(12) 0.86022(5) 0.0200(3) Uani 1 1 d . . . . .
C12 C 0.59931(8) 0.50558(12) 0.74363(5) 0.0180(3) Uani 1 1 d . . . . .
C13 C 0.55707(8) 0.53726(12) 0.69725(5) 0.0176(3) Uani 1 1 d . . . . .
C63 C 0.66515(8) 0.56799(12) 0.63191(5) 0.0201(3) Uani 1 1 d . . . . .
C52 C 0.55165(8) 0.44161(12) 0.61226(5) 0.0194(3) Uani 1 1 d . . . . .
C51 C 0.46888(9) 0.75337(12) 0.62951(5) 0.0201(3) Uani 1 1 d . . . . .
C46 C 0.41012(9) 0.78428(12) 0.58905(5) 0.0209(3) Uani 1 1 d . . . . .
C6 C 0.23255(8) 0.74042(12) 0.74302(5) 0.0194(3) Uani 1 1 d . . . . .
C39 C 0.49889(8) 0.74393(12) 0.86317(5) 0.0194(3) Uani 1 1 d . . . . .
C58 C 0.66625(9) 0.54269(12) 0.57989(5) 0.0211(3) Uani 1 1 d . . . . .
C40 C 0.36175(8) 0.61291(12) 0.62555(5) 0.0185(3) Uani 1 1 d . . . . .
C9 C 0.44584(8) 0.63680(11) 0.74287(5) 0.0175(3) Uani 1 1 d . . . . .
C16 C 0.55965(8) 0.44490(12) 0.87313(5) 0.0195(3) Uani 1 1 d . . . . .
C21 C 0.60184(9) 0.46499(12) 0.92055(5) 0.0219(3) Uani 1 1 d . . . . .
C5 C 0.13858(8) 0.71103(12) 0.73671(5) 0.0216(3) Uani 1 1 d . . . . .
C45 C 0.34146(9) 0.69593(12) 0.58702(5) 0.0206(3) Uani 1 1 d . . . . .
C28 C 0.37176(9) 0.69293(13) 0.89981(5) 0.0220(3) Uani 1 1 d . . . . .
C15 C 0.67585(8) 0.43092(13) 0.74423(5) 0.0209(3) Uani 1 1 d . . . . .
C8 C 0.36184(9) 0.82171(12) 0.75956(5) 0.0220(3) Uani 1 1 d . . . . .
H8 H 0.407465 0.873001 0.769015 0.026 Uiso 1 1 calc R U . . .
C29 C 0.37921(8) 0.62383(12) 0.85614(5) 0.0202(3) Uani 1 1 d . . . . .
C57 C 0.59499(8) 0.46174(12) 0.56759(5) 0.0207(3) Uani 1 1 d . . . . .
C41 C 0.31018(8) 0.51407(13) 0.63323(5) 0.0218(3) Uani 1 1 d . . . . .
H41 H 0.325068 0.459293 0.658515 0.026 Uiso 1 1 calc R U . . .
C34 C 0.44755(9) 0.76935(13) 0.90444(5) 0.0221(3) Uani 1 1 d . . . . .
C7 C 0.27448(9) 0.84603(12) 0.75994(5) 0.0223(3) Uani 1 1 d . . . . .
H7 H 0.248305 0.916739 0.769295 0.027 Uiso 1 1 calc R U . . .
C38 C 0.57507(9) 0.80647(12) 0.85427(5) 0.0219(3) Uani 1 1 d . . . . .
H38 H 0.606824 0.790906 0.826061 0.026 Uiso 1 1 calc R U . . .
C22 C 0.67746(9) 0.53805(13) 0.91251(5) 0.0229(3) Uani 1 1 d . . . . .
C30 C 0.31700(9) 0.54013(13) 0.84045(5) 0.0236(3) Uani 1 1 d . . . . .
H30 H 0.323126 0.495152 0.811419 0.028 Uiso 1 1 calc R U . . .
C17 C 0.48600(9) 0.37425(13) 0.86649(5) 0.0230(3) Uani 1 1 d . . . . .
H17 H 0.460353 0.359636 0.834515 0.028 Uiso 1 1 calc R U . . .
C47 C 0.42751(9) 0.88549(13) 0.56066(5) 0.0262(3) Uani 1 1 d . . . . .
H47 H 0.390274 0.907002 0.533333 0.031 Uiso 1 1 calc R U . . .
C26 C 0.74163(9) 0.63140(13) 0.83962(6) 0.0239(3) Uani 1 1 d . . . . .
H26 H 0.742148 0.644156 0.804978 0.029 Uiso 1 1 calc R U . . .
C53 C 0.48107(8) 0.36492(13) 0.61435(5) 0.0230(3) Uani 1 1 d . . . . .
H53 H 0.454056 0.350969 0.644388 0.028 Uiso 1 1 calc R U . . .
C44 C 0.26567(9) 0.67970(14) 0.55586(5) 0.0246(3) Uani 1 1 d . . . . .
H44 H 0.250892 0.733835 0.530297 0.030 Uiso 1 1 calc R U . . .
C42 C 0.23555(9) 0.49965(14) 0.60188(5) 0.0252(3) Uani 1 1 d . . . . .
H42 H 0.199656 0.434141 0.606268 0.030 Uiso 1 1 calc R U . . .
C62 C 0.72416(9) 0.64516(13) 0.65609(5) 0.0236(3) Uani 1 1 d . . . . .
H62 H 0.722506 0.660628 0.690478 0.028 Uiso 1 1 calc R U . . .
C4 C 0.11024(9) 0.62742(13) 0.70055(6) 0.0262(3) Uani 1 1 d . . . . .
H4 H 0.149734 0.592807 0.679473 0.031 Uiso 1 1 calc R U . . .
C50 C 0.54154(9) 0.82187(13) 0.64357(5) 0.0253(3) Uani 1 1 d . . . . .
H50 H 0.578631 0.801368 0.671110 0.030 Uiso 1 1 calc R U . . .
C56 C 0.56453(9) 0.40510(14) 0.52324(5) 0.0254(3) Uani 1 1 d . . . . .
H56 H 0.591708 0.417961 0.493161 0.030 Uiso 1 1 calc R U . . .
C54 C 0.45246(9) 0.30981(14) 0.56959(6) 0.0277(3) Uani 1 1 d . . . . .
H54 H 0.404841 0.258458 0.569629 0.033 Uiso 1 1 calc R U . . .
C43 C 0.21319(9) 0.58224(14) 0.56360(5) 0.0264(3) Uani 1 1 d . . . . .
H43 H 0.162487 0.571150 0.543258 0.032 Uiso 1 1 calc R U . . .
C37 C 0.60176(10) 0.89280(13) 0.88907(6) 0.0269(3) Uani 1 1 d . . . . .
H37 H 0.653140 0.934721 0.884580 0.032 Uiso 1 1 calc R U . . .
C61 C 0.78591(9) 0.69852(14) 0.62689(6) 0.0282(3) Uani 1 1 d . . . . .
H61 H 0.826236 0.751149 0.641960 0.034 Uiso 1 1 calc R U . . .
C25 C 0.80344(9) 0.68321(14) 0.87279(6) 0.0294(3) Uani 1 1 d . . . . .
H25 H 0.845605 0.733127 0.860250 0.035 Uiso 1 1 calc R U . . .
C59 C 0.72941(9) 0.59735(14) 0.55151(5) 0.0268(3) Uani 1 1 d . . . . .
H59 H 0.731582 0.581966 0.517132 0.032 Uiso 1 1 calc R U . . .
C33 C 0.29855(9) 0.67725(14) 0.92875(6) 0.0281(3) Uani 1 1 d . . . . .
H33 H 0.291917 0.722244 0.957729 0.034 Uiso 1 1 calc R U . . .
C35 C 0.47578(10) 0.85771(14) 0.93856(5) 0.0280(3) Uani 1 1 d . . . . .
H35 H 0.443125 0.875738 0.966159 0.034 Uiso 1 1 calc R U . . .
C20 C 0.56567(10) 0.41587(14) 0.96335(5) 0.0282(3) Uani 1 1 d . . . . .
H20 H 0.591616 0.429179 0.995360 0.034 Uiso 1 1 calc R U . . .
C1 C -0.00009(9) 0.73187(14) 0.76346(6) 0.0289(3) Uani 1 1 d . . . . .
H1 H -0.038435 0.767039 0.785080 0.035 Uiso 1 1 calc R U . . .
C36 C 0.55252(10) 0.91805(14) 0.93101(6) 0.0307(3) Uani 1 1 d . . . . .
H36 H 0.571848 0.976101 0.953957 0.037 Uiso 1 1 calc R U . . .
C18 C 0.45186(10) 0.32601(14) 0.90944(6) 0.0293(3) Uani 1 1 d . . . . .
H18 H 0.402097 0.278598 0.906248 0.035 Uiso 1 1 calc R U . . .
C31 C 0.24534(9) 0.52614(14) 0.86975(6) 0.0291(3) Uani 1 1 d . . . . .
H31 H 0.202372 0.470884 0.860233 0.035 Uiso 1 1 calc R U . . .
C55 C 0.49340(9) 0.32961(14) 0.52462(6) 0.0281(3) Uani 1 1 d . . . . .
H55 H 0.472646 0.291626 0.495224 0.034 Uiso 1 1 calc R U . . .
C49 C 0.55652(10) 0.92204(14) 0.61488(6) 0.0312(3) Uani 1 1 d . . . . .
H49 H 0.604829 0.969612 0.623225 0.037 Uiso 1 1 calc R U . . .
C48 C 0.50046(10) 0.95316(14) 0.57359(6) 0.0314(3) Uani 1 1 d . . . . .
H48 H 0.512524 1.020236 0.554655 0.038 Uiso 1 1 calc R U . . .
C60 C 0.78849(10) 0.67447(14) 0.57522(6) 0.0303(3) Uani 1 1 d . . . . .
H60 H 0.830683 0.711021 0.556552 0.036 Uiso 1 1 calc R U . . .
C3 C 0.02259(10) 0.59667(14) 0.69644(6) 0.0311(3) Uani 1 1 d . . . . .
H3 H 0.001903 0.542365 0.672206 0.037 Uiso 1 1 calc R U . . .
C23 C 0.74172(10) 0.58910(14) 0.94475(6) 0.0296(3) Uani 1 1 d . . . . .
H23 H 0.742848 0.574310 0.979286 0.035 Uiso 1 1 calc R U . . .
C2 C -0.03362(10) 0.64875(15) 0.72932(6) 0.0319(3) Uani 1 1 d . . . . .
H2 H -0.092522 0.628189 0.728412 0.038 Uiso 1 1 calc R U . . .
C32 C 0.23672(10) 0.59411(15) 0.91352(6) 0.0316(3) Uani 1 1 d . . . . .
H32 H 0.188207 0.582780 0.932654 0.038 Uiso 1 1 calc R U . . .
C24 C 0.80365(10) 0.66189(14) 0.92478(6) 0.0324(3) Uani 1 1 d . . . . .
H24 H 0.846147 0.697294 0.946182 0.039 Uiso 1 1 calc R U . . .
C19 C 0.49090(10) 0.34741(15) 0.95729(6) 0.0316(3) Uani 1 1 d . . . . .
H19 H 0.466248 0.315118 0.985531 0.038 Uiso 1 1 calc R U . . .

loop_
_atom_site_aniso_label
_atom_site_aniso_U_11
_atom_site_aniso_U_22
_atom_site_aniso_U_33
_atom_site_aniso_U_23
_atom_site_aniso_U_13
_atom_site_aniso_U_12
N7 0.0199(5) 0.0205(5) 0.0156(5) 0.0016(4) -0.0016(4) -0.0010(4)
N1 0.0178(5) 0.0194(5) 0.0193(5) -0.0006(4) 0.0005(4) 0.0006(4)
N6 0.0180(5) 0.0238(6) 0.0155(5) -0.0016(4) 0.0021(4) -0.0026(4)
N5 0.0190(5) 0.0218(5) 0.0147(5) 0.0007(4) -0.0007(4) -0.0016(4)
N4 0.0198(5) 0.0218(6) 0.0152(5) -0.0018(4) 0.0024(4) -0.0001(4)
N2 0.0178(5) 0.0217(6) 0.0191(5) -0.0011(4) -0.0006(4) 0.0007(4)
N3 0.0207(5) 0.0275(6) 0.0267(6) -0.0004(5) 0.0021(4) 0.0036(5)
N8 0.0268(6) 0.0347(7) 0.0274(7) -0.0014(5) 0.0002(5) 0.0079(5)
C11 0.0183(6) 0.0176(6) 0.0158(6) 0.0010(5) -0.0011(5) -0.0021(5)
C14 0.0176(6) 0.0185(6) 0.0161(6) 0.0017(5) -0.0006(5) -0.0010(5)
C10 0.0196(6) 0.0181(6) 0.0152(6) -0.0013(5) 0.0020(5) -0.0016(5)
C27 0.0195(6) 0.0190(6) 0.0210(7) -0.0022(5) -0.0036(5) 0.0025(5)
C12 0.0165(6) 0.0195(6) 0.0179(6) 0.0000(5) 0.0012(5) -0.0007(5)
C13 0.0182(6) 0.0187(6) 0.0160(6) -0.0013(5) 0.0021(5) -0.0021(5)
C63 0.0185(6) 0.0223(6) 0.0197(6) 0.0021(5) 0.0039(5) 0.0013(5)
C52 0.0198(6) 0.0216(6) 0.0166(6) -0.0017(5) -0.0011(5) 0.0031(5)
C51 0.0234(6) 0.0200(6) 0.0172(6) 0.0006(5) 0.0038(5) 0.0011(5)
C46 0.0232(6) 0.0228(7) 0.0170(6) -0.0006(5) 0.0028(5) 0.0035(5)
C6 0.0205(6) 0.0214(6) 0.0164(6) 0.0006(5) 0.0006(5) 0.0030(5)
C39 0.0231(6) 0.0192(6) 0.0156(6) -0.0008(5) -0.0029(5) 0.0034(5)
C58 0.0232(6) 0.0226(7) 0.0178(6) 0.0017(5) 0.0026(5) 0.0049(5)
C40 0.0186(6) 0.0227(6) 0.0142(6) -0.0029(5) 0.0005(5) 0.0023(5)
C9 0.0171(6) 0.0164(6) 0.0188(6) -0.0006(5) 0.0010(5) -0.0012(5)
C16 0.0222(6) 0.0195(6) 0.0168(6) 0.0015(5) 0.0032(5) 0.0041(5)
C21 0.0262(7) 0.0222(7) 0.0172(6) -0.0010(5) 0.0006(5) 0.0071(5)
C5 0.0206(6) 0.0212(7) 0.0229(7) 0.0013(5) -0.0010(5) 0.0041(5)
C45 0.0230(6) 0.0242(7) 0.0148(6) -0.0012(5) 0.0020(5) 0.0040(5)
C28 0.0257(7) 0.0233(7) 0.0172(6) 0.0009(5) 0.0020(5) 0.0050(5)
C15 0.0222(6) 0.0248(7) 0.0156(6) -0.0010(5) 0.0002(5) -0.0004(6)
C8 0.0240(6) 0.0196(6) 0.0224(7) -0.0018(5) 0.0000(5) 0.0004(5)
C29 0.0194(6) 0.0229(7) 0.0184(6) 0.0027(5) 0.0023(5) 0.0029(5)
C57 0.0214(6) 0.0232(7) 0.0176(6) 0.0009(5) 0.0016(5) 0.0055(5)
C41 0.0215(6) 0.0241(7) 0.0200(7) -0.0016(5) 0.0022(5) 0.0003(5)
C34 0.0258(7) 0.0238(7) 0.0163(6) -0.0007(5) -0.0009(5) 0.0059(5)
C7 0.0251(7) 0.0197(6) 0.0220(7) -0.0016(5) 0.0003(5) 0.0040(5)
C38 0.0228(6) 0.0211(7) 0.0214(7) -0.0001(5) -0.0020(5) 0.0025(5)
C22 0.0271(7) 0.0224(7) 0.0186(6) -0.0032(5) -0.0037(5) 0.0064(5)
C30 0.0231(6) 0.0245(7) 0.0232(7) 0.0013(5) 0.0013(5) 0.0012(5)
C17 0.0234(6) 0.0222(7) 0.0235(7) 0.0017(5) 0.0013(5) 0.0011(5)
C47 0.0308(7) 0.0273(7) 0.0204(7) 0.0045(6) 0.0021(5) 0.0049(6)
C26 0.0220(6) 0.0229(7) 0.0266(7) 0.0006(5) -0.0015(5) 0.0014(5)
C53 0.0204(6) 0.0247(7) 0.0239(7) -0.0021(5) 0.0014(5) 0.0008(5)
C44 0.0248(7) 0.0315(8) 0.0173(6) -0.0008(6) -0.0014(5) 0.0055(6)
C42 0.0227(6) 0.0276(7) 0.0253(7) -0.0062(6) 0.0029(5) -0.0027(6)
C62 0.0224(6) 0.0265(7) 0.0220(7) -0.0010(5) 0.0016(5) -0.0014(5)
C4 0.0249(7) 0.0249(7) 0.0283(7) -0.0023(6) -0.0023(5) 0.0052(6)
C50 0.0255(7) 0.0256(7) 0.0243(7) 0.0019(6) -0.0016(5) -0.0010(6)
C56 0.0284(7) 0.0296(7) 0.0180(7) -0.0032(6) 0.0004(5) 0.0074(6)
C54 0.0227(7) 0.0257(7) 0.0342(8) -0.0075(6) -0.0029(6) 0.0004(6)
C43 0.0219(6) 0.0355(8) 0.0215(7) -0.0074(6) -0.0036(5) 0.0025(6)
C37 0.0278(7) 0.0235(7) 0.0287(8) -0.0014(6) -0.0056(6) -0.0001(6)
C61 0.0249(7) 0.0256(7) 0.0342(8) 0.0009(6) 0.0035(6) -0.0045(6)
C25 0.0229(7) 0.0238(7) 0.0409(9) -0.0038(6) -0.0032(6) -0.0021(6)
C59 0.0300(7) 0.0288(7) 0.0224(7) 0.0041(6) 0.0084(6) 0.0029(6)
C33 0.0314(7) 0.0302(8) 0.0234(7) 0.0017(6) 0.0094(6) 0.0077(6)
C35 0.0373(8) 0.0285(8) 0.0180(7) -0.0055(6) -0.0006(6) 0.0066(6)
C20 0.0371(8) 0.0313(8) 0.0165(7) 0.0031(6) 0.0035(6) 0.0104(6)
C1 0.0217(7) 0.0320(8) 0.0331(8) 0.0013(6) 0.0032(6) 0.0038(6)
C36 0.0401(8) 0.0257(7) 0.0253(7) -0.0064(6) -0.0075(6) 0.0022(6)
C18 0.0274(7) 0.0268(7) 0.0345(8) 0.0070(6) 0.0086(6) 0.0010(6)
C31 0.0242(7) 0.0293(8) 0.0339(8) 0.0045(6) 0.0031(6) -0.0014(6)
C55 0.0287(7) 0.0311(8) 0.0237(7) -0.0103(6) -0.0058(6) 0.0070(6)
C49 0.0316(8) 0.0261(8) 0.0359(8) 0.0034(6) 0.0005(6) -0.0066(6)
C48 0.0383(8) 0.0242(7) 0.0321(8) 0.0078(6) 0.0045(6) -0.0014(6)
C60 0.0305(7) 0.0285(8) 0.0329(8) 0.0066(6) 0.0117(6) -0.0019(6)
C3 0.0284(7) 0.0248(7) 0.0392(9) -0.0030(6) -0.0083(6) -0.0002(6)
C23 0.0355(8) 0.0290(8) 0.0232(7) -0.0065(6) -0.0082(6) 0.0055(6)
C2 0.0210(7) 0.0313(8) 0.0428(9) 0.0036(7) -0.0026(6) -0.0018(6)
C32 0.0289(7) 0.0337(8) 0.0335(8) 0.0072(6) 0.0131(6) 0.0060(6)
C24 0.0301(7) 0.0284(8) 0.0370(9) -0.0094(7) -0.0136(6) 0.0011(6)
C19 0.0368(8) 0.0314(8) 0.0278(8) 0.0091(6) 0.0122(6) 0.0080(6)

loop_
_atom_type_symbol
_atom_type_description
_atom_type_scat_dispersion_real
_atom_type_scat_dispersion_imag
_atom_type_scat_source
C C 0.0181 0.0091 'International Tables Vol C Tables 4.2.6.8 and 6.1.1.4'
H H 0.0000 0.0000 'International Tables Vol C Tables 4.2.6.8 and 6.1.1.4'
N N 0.0311 0.0180 'International Tables Vol C Tables 4.2.6.8 and 6.1.1.4'

loop_
_geom_angle_atom_site_label_1
_geom_angle_atom_site_label_2
_geom_angle_atom_site_label_3
_geom_angle
_geom_angle_site_symmetry_1
_geom_angle_site_symmetry_3
_geom_angle_publ_flag
C51 N7 C14 122.01(11) . . ?
C51 N7 C40 108.48(11) . . ?
C40 N7 C14 128.43(11) . . ?
N2 N1 C9 118.86(11) . . ?
C8 N1 N2 112.30(11) . . ?
C8 N1 C9 127.95(11) . . ?
C13 N6 C63 123.20(11) . . ?
C52 N6 C13 124.43(11) . . ?
C52 N6 C63 108.15(10) . . ?
C27 N5 C11 124.25(11) . . ?
C27 N5 C16 107.71(10) . . ?
C16 N5 C11 121.36(11) . . ?
C39 N4 C10 124.32(11) . . ?
C39 N4 C29 108.73(11) . . ?
C29 N4 C10 126.78(11) . . ?
C6 N2 N1 104.28(11) . . ?
C5 N3 C1 116.55(13) . . ?
C10 C11 N5 120.76(11) . . ?
C12 C11 N5 120.03(11) . . ?
C12 C11 C10 119.18(12) . . ?
C13 C14 N7 120.71(11) . . ?
C9 C14 N7 119.72(11) . . ?
C9 C14 C13 118.93(11) . . ?
C11 C10 N4 120.57(11) . . ?
C9 C10 N4 120.03(11) . . ?
C9 C10 C11 119.32(11) . . ?
C22 C27 N5 108.64(12) . . ?
C26 C27 N5 128.88(12) . . ?
C26 C27 C22 122.44(13) . . ?
C11 C12 C13 121.22(12) . . ?
C11 C12 C15 119.08(12) . . ?
C13 C12 C15 119.60(11) . . ?
C14 C13 N6 121.25(11) . . ?
C14 C13 C12 119.52(11) . . ?
C12 C13 N6 119.22(11) . . ?
C58 C63 N6 108.38(12) . . ?
C62 C63 N6 129.04(12) . . ?
C62 C63 C58 122.56(12) . . ?
C57 C52 N6 108.78(11) . . ?
C53 C52 N6 128.62(12) . . ?
C53 C52 C57 122.49(12) . . ?
N7 C51 C46 108.67(12) . . ?
C50 C51 N7 128.72(12) . . ?
C50 C51 C46 122.61(13) . . ?
C51 C46 C45 107.04(12) . . ?
C47 C46 C51 118.66(13) . . ?
C47 C46 C45 134.30(13) . . ?
N2 C6 C5 118.01(12) . . ?
N2 C6 C7 111.58(11) . . ?
C7 C6 C5 130.39(12) . . ?
N4 C39 C34 108.49(12) . . ?
C38 C39 N4 129.11(12) . . ?
C38 C39 C34 122.35(13) . . ?
C63 C58 C57 107.49(11) . . ?
C59 C58 C63 118.82(13) . . ?
C59 C58 C57 133.68(13) . . ?
N7 C40 C45 108.50(12) . . ?
C41 C40 N7 129.21(12) . . ?
C41 C40 C45 122.26(12) . . ?
C14 C9 N1 119.31(11) . . ?
C10 C9 N1 118.83(11) . . ?
C10 C9 C14 121.76(12) . . ?
C21 C16 N5 109.12(12) . . ?
C17 C16 N5 128.04(12) . . ?
C17 C16 C21 122.75(13) . . ?
C16 C21 C22 107.12(12) . . ?
C16 C21 C20 118.66(13) . . ?
C20 C21 C22 134.22(13) . . ?
N3 C5 C6 117.36(12) . . ?
N3 C5 C4 123.00(13) . . ?
C4 C5 C6 119.62(12) . . ?
C40 C45 C46 107.27(11) . . ?
C44 C45 C46 133.62(13) . . ?
C44 C45 C40 119.11(13) . . ?
C29 C28 C34 107.43(11) . . ?
C33 C28 C29 118.93(13) . . ?
C33 C28 C34 133.64(13) . . ?
N8 C15 C12 178.84(16) . . ?
N1 C8 H8 126.6 . . ?
N1 C8 C7 106.87(12) . . ?
C7 C8 H8 126.6 . . ?
N4 C29 C28 108.35(12) . . ?
C30 C29 N4 129.06(12) . . ?
C30 C29 C28 122.57(12) . . ?
C52 C57 C58 107.18(12) . . ?
C56 C57 C52 118.99(13) . . ?
C56 C57 C58 133.83(13) . . ?
C40 C41 H41 121.2 . . ?
C40 C41 C42 117.64(13) . . ?
C42 C41 H41 121.2 . . ?
C39 C34 C28 106.96(12) . . ?
C35 C34 C39 118.74(13) . . ?
C35 C34 C28 134.28(13) . . ?
C6 C7 H7 127.5 . . ?
C8 C7 C6 104.97(12) . . ?
C8 C7 H7 127.5 . . ?
C39 C38 H38 121.3 . . ?
C37 C38 C39 117.47(13) . . ?
C37 C38 H38 121.3 . . ?
C27 C22 C21 107.41(12) . . ?
C23 C22 C27 118.97(14) . . ?
C23 C22 C21 133.59(13) . . ?
C29 C30 H30 121.3 . . ?
C31 C30 C29 117.40(13) . . ?
C31 C30 H30 121.3 . . ?
C16 C17 H17 121.3 . . ?
C16 C17 C18 117.37(13) . . ?
C18 C17 H17 121.3 . . ?
C46 C47 H47 120.3 . . ?
C48 C47 C46 119.33(13) . . ?
C48 C47 H47 120.3 . . ?
C27 C26 H26 121.4 . . ?
C25 C26 C27 117.22(14) . . ?
C25 C26 H26 121.4 . . ?
C52 C53 H53 121.5 . . ?
C52 C53 C54 117.07(13) . . ?
C54 C53 H53 121.5 . . ?
C45 C44 H44 120.5 . . ?
C43 C44 C45 119.09(13) . . ?
C43 C44 H44 120.5 . . ?
C41 C42 H42 119.4 . . ?
C41 C42 C43 121.17(14) . . ?
C43 C42 H42 119.4 . . ?
C63 C62 H62 121.3 . . ?
C63 C62 C61 117.33(13) . . ?
C61 C62 H62 121.3 . . ?
C5 C4 H4 120.4 . . ?
C3 C4 C5 119.16(14) . . ?
C3 C4 H4 120.4 . . ?
C51 C50 H50 121.4 . . ?
C49 C50 C51 117.21(13) . . ?
C49 C50 H50 121.4 . . ?
C57 C56 H56 120.4 . . ?
C55 C56 C57 119.10(13) . . ?
C55 C56 H56 120.4 . . ?
C53 C54 H54 119.2 . . ?
C53 C54 C55 121.58(14) . . ?
C55 C54 H54 119.2 . . ?
C44 C43 C42 120.72(13) . . ?
C44 C43 H43 119.6 . . ?
C42 C43 H43 119.6 . . ?
C38 C37 H37 119.4 . . ?
C38 C37 C36 121.11(14) . . ?
C36 C37 H37 119.4 . . ?
C62 C61 H61 119.4 . . ?
C62 C61 C60 121.14(14) . . ?
C60 C61 H61 119.4 . . ?
C26 C25 H25 119.4 . . ?
C26 C25 C24 121.29(14) . . ?
C24 C25 H25 119.4 . . ?
C58 C59 H59 120.5 . . ?
C60 C59 C58 119.07(13) . . ?
C60 C59 H59 120.5 . . ?
C28 C33 H33 120.6 . . ?
C32 C33 C28 118.82(14) . . ?
C32 C33 H33 120.6 . . ?
C34 C35 H35 120.3 . . ?
C36 C35 C34 119.49(13) . . ?
C36 C35 H35 120.3 . . ?
C21 C20 H20 120.5 . . ?
C19 C20 C21 119.03(14) . . ?
C19 C20 H20 120.5 . . ?
N3 C1 H1 117.8 . . ?
N3 C1 C2 124.34(14) . . ?
C2 C1 H1 117.8 . . ?
C37 C36 H36 119.6 . . ?
C35 C36 C37 120.78(14) . . ?
C35 C36 H36 119.6 . . ?
C17 C18 H18 119.4 . . ?
C17 C18 C19 121.13(14) . . ?
C19 C18 H18 119.4 . . ?
C30 C31 H31 119.5 . . ?
C30 C31 C32 120.92(14) . . ?
C32 C31 H31 119.5 . . ?
C56 C55 C54 120.73(13) . . ?
C56 C55 H55 119.6 . . ?
C54 C55 H55 119.6 . . ?
C50 C49 H49 119.3 . . ?
C50 C49 C48 121.38(14) . . ?
C48 C49 H49 119.3 . . ?
C47 C48 C49 120.76(14) . . ?
C47 C48 H48 119.6 . . ?
C49 C48 H48 119.6 . . ?
C61 C60 H60 119.5 . . ?
C59 C60 C61 121.06(13) . . ?
C59 C60 H60 119.5 . . ?
C4 C3 H3 120.8 . . ?
C4 C3 C2 118.43(14) . . ?
C2 C3 H3 120.8 . . ?
C22 C23 H23 120.4 . . ?
C24 C23 C22 119.12(14) . . ?
C24 C23 H23 120.4 . . ?
C1 C2 C3 118.45(14) . . ?
C1 C2 H2 120.8 . . ?
C3 C2 H2 120.8 . . ?
C33 C32 C31 121.36(14) . . ?
C33 C32 H32 119.3 . . ?
C31 C32 H32 119.3 . . ?
C25 C24 H24 119.5 . . ?
C23 C24 C25 120.93(13) . . ?
C23 C24 H24 119.5 . . ?
C20 C19 C18 120.98(14) . . ?
C20 C19 H19 119.5 . . ?
C18 C19 H19 119.5 . . ?

loop_
_geom_bond_atom_site_label_1
_geom_bond_atom_site_label_2
_geom_bond_distance
_geom_bond_site_symmetry_2
_geom_bond_publ_flag
N7 C14 1.4148(16) . ?
N7 C51 1.4011(17) . ?
N7 C40 1.4029(16) . ?
N1 N2 1.3589(15) . ?
N1 C9 1.4205(16) . ?
N1 C8 1.3577(18) . ?
N6 C13 1.4105(16) . ?
N6 C63 1.4111(16) . ?
N6 C52 1.4090(17) . ?
N5 C11 1.4135(16) . ?
N5 C27 1.4093(17) . ?
N5 C16 1.4121(16) . ?
N4 C10 1.4110(16) . ?
N4 C39 1.3982(17) . ?
N4 C29 1.4021(16) . ?
N2 C6 1.3330(17) . ?
N3 C5 1.3423(18) . ?
N3 C1 1.3445(18) . ?
N8 C15 1.1497(19) . ?
C11 C10 1.4045(18) . ?
C11 C12 1.4023(18) . ?
C14 C13 1.4039(18) . ?
C14 C9 1.3999(17) . ?
C10 C9 1.3982(18) . ?
C27 C22 1.4092(19) . ?
C27 C26 1.3860(19) . ?
C12 C13 1.4048(18) . ?
C12 C15 1.4409(18) . ?
C63 C58 1.4093(18) . ?
C63 C62 1.3852(19) . ?
C52 C57 1.4061(18) . ?
C52 C53 1.3857(19) . ?
C51 C46 1.4069(18) . ?
C51 C50 1.3878(19) . ?
C46 C45 1.4454(19) . ?
C46 C47 1.398(2) . ?
C6 C5 1.4771(18) . ?
C6 C7 1.4118(19) . ?
C39 C34 1.4098(18) . ?
C39 C38 1.3925(19) . ?
C58 C57 1.445(2) . ?
C58 C59 1.3986(19) . ?
C40 C45 1.4065(18) . ?
C40 C41 1.3846(19) . ?
C16 C21 1.4014(19) . ?
C16 C17 1.3829(19) . ?
C21 C22 1.444(2) . ?
C21 C20 1.4021(19) . ?
C5 C4 1.396(2) . ?
C45 C44 1.4003(19) . ?
C28 C29 1.4040(19) . ?
C28 C34 1.444(2) . ?
C28 C33 1.4023(19) . ?
C8 H8 0.9300 . ?
C8 C7 1.3657(19) . ?
C29 C30 1.387(2) . ?
C57 C56 1.3958(19) . ?
C41 H41 0.9300 . ?
C41 C42 1.3866(19) . ?
C34 C35 1.397(2) . ?
C7 H7 0.9300 . ?
C38 H38 0.9300 . ?
C38 C37 1.386(2) . ?
C22 C23 1.393(2) . ?
C30 H30 0.9300 . ?
C30 C31 1.3861(19) . ?
C17 H17 0.9300 . ?
C17 C18 1.388(2) . ?
C47 H47 0.9300 . ?
C47 C48 1.380(2) . ?
C26 H26 0.9300 . ?
C26 C25 1.386(2) . ?
C53 H53 0.9300 . ?
C53 C54 1.389(2) . ?
C44 H44 0.9300 . ?
C44 C43 1.381(2) . ?
C42 H42 0.9300 . ?
C42 C43 1.405(2) . ?
C62 H62 0.9300 . ?
C62 C61 1.3891(19) . ?
C4 H4 0.9300 . ?
C4 C3 1.384(2) . ?
C50 H50 0.9300 . ?
C50 C49 1.385(2) . ?
C56 H56 0.9300 . ?
C56 C55 1.383(2) . ?
C54 H54 0.9300 . ?
C54 C55 1.394(2) . ?
C43 H43 0.9300 . ?
C37 H37 0.9300 . ?
C37 C36 1.405(2) . ?
C61 H61 0.9300 . ?
C61 C60 1.399(2) . ?
C25 H25 0.9300 . ?
C25 C24 1.399(2) . ?
C59 H59 0.9300 . ?
C59 C60 1.380(2) . ?
C33 H33 0.9300 . ?
C33 C32 1.376(2) . ?
C35 H35 0.9300 . ?
C35 C36 1.380(2) . ?
C20 H20 0.9300 . ?
C20 C19 1.382(2) . ?
C1 H1 0.9300 . ?
C1 C2 1.381(2) . ?
C36 H36 0.9300 . ?
C18 H18 0.9300 . ?
C18 C19 1.395(2) . ?
C31 H31 0.9300 . ?
C31 C32 1.402(2) . ?
C55 H55 0.9300 . ?
C49 H49 0.9300 . ?
C49 C48 1.399(2) . ?
C48 H48 0.9300 . ?
C60 H60 0.9300 . ?
C3 H3 0.9300 . ?
C3 C2 1.387(2) . ?
C23 H23 0.9300 . ?
C23 C24 1.379(2) . ?
C2 H2 0.9300 . ?
C32 H32 0.9300 . ?
C24 H24 0.9300 . ?
C19 H19 0.9300 . ?

loop_
_geom_torsion_atom_site_label_1
_geom_torsion_atom_site_label_2
_geom_torsion_atom_site_label_3
_geom_torsion_atom_site_label_4
_geom_torsion
_geom_torsion_site_symmetry_1
_geom_torsion_site_symmetry_2
_geom_torsion_site_symmetry_3
_geom_torsion_site_symmetry_4
_geom_torsion_publ_flag
N7 C14 C13 N6 -6.28(19) . . . . ?
N7 C14 C13 C12 172.48(12) . . . . ?
N7 C14 C9 N1 5.59(18) . . . . ?
N7 C14 C9 C10 -170.75(12) . . . . ?
N7 C51 C46 C45 2.04(14) . . . . ?
N7 C51 C46 C47 -177.79(12) . . . . ?
N7 C51 C50 C49 178.33(13) . . . . ?
N7 C40 C45 C46 0.06(14) . . . . ?
N7 C40 C45 C44 179.51(11) . . . . ?
N7 C40 C41 C42 -178.99(13) . . . . ?
N1 N2 C6 C5 -178.90(11) . . . . ?
N1 N2 C6 C7 -0.18(14) . . . . ?
N1 C8 C7 C6 0.62(15) . . . . ?
N6 C63 C58 C57 -0.04(15) . . . . ?
N6 C63 C58 C59 178.78(12) . . . . ?
N6 C63 C62 C61 -178.22(13) . . . . ?
N6 C52 C57 C58 -1.53(15) . . . . ?
N6 C52 C57 C56 178.38(12) . . . . ?
N6 C52 C53 C54 -177.52(13) . . . . ?
N5 C11 C10 N4 8.08(19) . . . . ?
N5 C11 C10 C9 -175.09(12) . . . . ?
N5 C11 C12 C13 176.90(12) . . . . ?
N5 C11 C12 C15 0.50(19) . . . . ?
N5 C27 C22 C21 -0.40(15) . . . . ?
N5 C27 C22 C23 -178.60(12) . . . . ?
N5 C27 C26 C25 176.62(13) . . . . ?
N5 C16 C21 C22 0.74(15) . . . . ?
N5 C16 C21 C20 -179.84(12) . . . . ?
N5 C16 C17 C18 178.75(13) . . . . ?
N4 C10 C9 N1 -1.91(18) . . . . ?
N4 C10 C9 C14 174.45(12) . . . . ?
N4 C39 C34 C28 -1.18(15) . . . . ?
N4 C39 C34 C35 -179.86(12) . . . . ?
N4 C39 C38 C37 179.91(13) . . . . ?
N4 C29 C30 C31 178.40(13) . . . . ?
N2 N1 C9 C14 77.12(15) . . . . ?
N2 N1 C9 C10 -106.42(14) . . . . ?
N2 N1 C8 C7 -0.79(15) . . . . ?
N2 C6 C5 N3 148.86(13) . . . . ?
N2 C6 C5 C4 -29.61(19) . . . . ?
N2 C6 C7 C8 -0.28(15) . . . . ?
N3 C5 C4 C3 -1.2(2) . . . . ?
N3 C1 C2 C3 -0.8(2) . . . . ?
C11 N5 C27 C22 152.30(12) . . . . ?
C11 N5 C27 C26 -25.3(2) . . . . ?
C11 N5 C16 C21 -153.43(12) . . . . ?
C11 N5 C16 C17 29.9(2) . . . . ?
C11 C10 C9 N1 -178.76(11) . . . . ?
C11 C10 C9 C14 -2.40(19) . . . . ?
C11 C12 C13 N6 177.52(12) . . . . ?
C11 C12 C13 C14 -1.27(19) . . . . ?
C14 N7 C51 C46 -171.04(11) . . . . ?
C14 N7 C51 C50 8.6(2) . . . . ?
C14 N7 C40 C45 169.30(12) . . . . ?
C14 N7 C40 C41 -12.6(2) . . . . ?
C10 N4 C39 C34 177.42(12) . . . . ?
C10 N4 C39 C38 0.0(2) . . . . ?
C10 N4 C29 C28 -177.29(12) . . . . ?
C10 N4 C29 C30 4.2(2) . . . . ?
C10 C11 C12 C13 -1.01(19) . . . . ?
C10 C11 C12 C15 -177.40(12) . . . . ?
C27 N5 C11 C10 -97.63(15) . . . . ?
C27 N5 C11 C12 84.50(16) . . . . ?
C27 N5 C16 C21 -1.00(15) . . . . ?
C27 N5 C16 C17 -177.64(13) . . . . ?
C27 C22 C23 C24 1.7(2) . . . . ?
C27 C26 C25 C24 1.4(2) . . . . ?
C12 C11 C10 N4 -174.03(12) . . . . ?
C12 C11 C10 C9 2.80(19) . . . . ?
C13 N6 C63 C58 -158.66(12) . . . . ?
C13 N6 C63 C62 19.9(2) . . . . ?
C13 N6 C52 C57 158.94(12) . . . . ?
C13 N6 C52 C53 -24.8(2) . . . . ?
C13 C14 C9 N1 176.47(11) . . . . ?
C13 C14 C9 C10 0.12(19) . . . . ?
C63 N6 C13 C14 99.33(15) . . . . ?
C63 N6 C13 C12 -79.43(16) . . . . ?
C63 N6 C52 C57 1.52(15) . . . . ?
C63 N6 C52 C53 177.80(13) . . . . ?
C63 C58 C57 C52 0.96(15) . . . . ?
C63 C58 C57 C56 -178.93(15) . . . . ?
C63 C58 C59 C60 -0.2(2) . . . . ?
C63 C62 C61 C60 -0.4(2) . . . . ?
C52 N6 C13 C14 -54.82(18) . . . . ?
C52 N6 C13 C12 126.42(14) . . . . ?
C52 N6 C63 C58 -0.90(15) . . . . ?
C52 N6 C63 C62 177.65(14) . . . . ?
C52 C57 C56 C55 -0.9(2) . . . . ?
C52 C53 C54 C55 0.7(2) . . . . ?
C51 N7 C14 C13 -81.36(16) . . . . ?
C51 N7 C14 C9 89.35(15) . . . . ?
C51 N7 C40 C45 1.20(14) . . . . ?
C51 N7 C40 C41 179.31(13) . . . . ?
C51 C46 C45 C40 -1.29(14) . . . . ?
C51 C46 C45 C44 179.38(14) . . . . ?
C51 C46 C47 C48 -1.2(2) . . . . ?
C51 C50 C49 C48 0.3(2) . . . . ?
C46 C51 C50 C49 -2.1(2) . . . . ?
C46 C45 C44 C43 178.88(14) . . . . ?
C46 C47 C48 C49 -0.5(2) . . . . ?
C6 C5 C4 C3 177.19(13) . . . . ?
C39 N4 C10 C11 69.99(17) . . . . ?
C39 N4 C10 C9 -106.82(15) . . . . ?
C39 N4 C29 C28 -1.97(15) . . . . ?
C39 N4 C29 C30 179.49(13) . . . . ?
C39 C34 C35 C36 0.3(2) . . . . ?
C39 C38 C37 C36 -1.5(2) . . . . ?
C58 C63 C62 C61 0.1(2) . . . . ?
C58 C57 C56 C55 179.01(14) . . . . ?
C58 C59 C60 C61 -0.1(2) . . . . ?
C40 N7 C14 C13 111.98(15) . . . . ?
C40 N7 C14 C9 -77.31(17) . . . . ?
C40 N7 C51 C46 -2.03(14) . . . . ?
C40 N7 C51 C50 177.60(13) . . . . ?
C40 C45 C44 C43 -0.4(2) . . . . ?
C40 C41 C42 C43 0.2(2) . . . . ?
C9 N1 N2 C6 170.62(11) . . . . ?
C9 N1 C8 C7 -169.69(12) . . . . ?
C9 C14 C13 N6 -177.06(12) . . . . ?
C9 C14 C13 C12 1.71(19) . . . . ?
C16 N5 C11 C10 50.14(18) . . . . ?
C16 N5 C11 C12 -127.73(13) . . . . ?
C16 N5 C27 C22 0.86(14) . . . . ?
C16 N5 C27 C26 -176.78(13) . . . . ?
C16 C21 C22 C27 -0.21(15) . . . . ?
C16 C21 C22 C23 177.61(15) . . . . ?
C16 C21 C20 C19 1.4(2) . . . . ?
C16 C17 C18 C19 -0.5(2) . . . . ?
C21 C16 C17 C18 2.5(2) . . . . ?
C21 C22 C23 C24 -175.97(15) . . . . ?
C21 C20 C19 C18 0.6(2) . . . . ?
C5 N3 C1 C2 -1.6(2) . . . . ?
C5 C6 C7 C8 178.24(13) . . . . ?
C5 C4 C3 C2 -1.3(2) . . . . ?
C45 C46 C47 C48 179.04(15) . . . . ?
C45 C40 C41 C42 -1.11(19) . . . . ?
C45 C44 C43 C42 -0.5(2) . . . . ?
C28 C29 C30 C31 0.1(2) . . . . ?
C28 C34 C35 C36 -177.94(15) . . . . ?
C28 C33 C32 C31 -0.5(2) . . . . ?
C15 C12 C13 N6 -6.10(19) . . . . ?
C15 C12 C13 C14 175.11(12) . . . . ?
C8 N1 N2 C6 0.60(14) . . . . ?
C8 N1 C9 C14 -114.61(15) . . . . ?
C8 N1 C9 C10 61.84(18) . . . . ?
C29 N4 C10 C11 -115.38(15) . . . . ?
C29 N4 C10 C9 67.81(18) . . . . ?
C29 N4 C39 C34 1.96(15) . . . . ?
C29 N4 C39 C38 -175.45(13) . . . . ?
C29 C28 C34 C39 -0.03(15) . . . . ?
C29 C28 C34 C35 178.36(15) . . . . ?
C29 C28 C33 C32 0.4(2) . . . . ?
C29 C30 C31 C32 -0.1(2) . . . . ?
C57 C52 C53 C54 -1.7(2) . . . . ?
C57 C58 C59 C60 178.29(15) . . . . ?
C57 C56 C55 C54 -0.1(2) . . . . ?
C41 C40 C45 C46 -178.20(12) . . . . ?
C41 C40 C45 C44 1.24(19) . . . . ?
C41 C42 C43 C44 0.7(2) . . . . ?
C34 C39 C38 C37 2.8(2) . . . . ?
C34 C28 C29 N4 1.22(15) . . . . ?
C34 C28 C29 C30 179.87(12) . . . . ?
C34 C28 C33 C32 -179.68(15) . . . . ?
C34 C35 C36 C37 0.9(2) . . . . ?
C7 C6 C5 N3 -29.6(2) . . . . ?
C7 C6 C5 C4 151.95(14) . . . . ?
C38 C39 C34 C28 176.44(12) . . . . ?
C38 C39 C34 C35 -2.2(2) . . . . ?
C38 C37 C36 C35 -0.3(2) . . . . ?
C22 C27 C26 C25 -0.7(2) . . . . ?
C22 C21 C20 C19 -179.42(15) . . . . ?
C22 C23 C24 C25 -1.1(2) . . . . ?
C30 C31 C32 C33 0.4(2) . . . . ?
C17 C16 C21 C22 177.60(12) . . . . ?
C17 C16 C21 C20 -3.0(2) . . . . ?
C17 C18 C19 C20 -1.0(2) . . . . ?
C47 C46 C45 C40 178.49(15) . . . . ?
C47 C46 C45 C44 -0.8(3) . . . . ?
C26 C27 C22 C21 177.42(12) . . . . ?
C26 C27 C22 C23 -0.8(2) . . . . ?
C26 C25 C24 C23 -0.5(2) . . . . ?
C53 C52 C57 C58 -178.08(12) . . . . ?
C53 C52 C57 C56 1.8(2) . . . . ?
C53 C54 C55 C56 0.2(2) . . . . ?
C62 C63 C58 C57 -178.70(13) . . . . ?
C62 C63 C58 C59 0.1(2) . . . . ?
C62 C61 C60 C59 0.3(2) . . . . ?
C4 C3 C2 C1 2.2(2) . . . . ?
C50 C51 C46 C45 -177.62(13) . . . . ?
C50 C51 C46 C47 2.6(2) . . . . ?
C50 C49 C48 C47 1.0(2) . . . . ?
C59 C58 C57 C52 -177.61(15) . . . . ?
C59 C58 C57 C56 2.5(3) . . . . ?
C33 C28 C29 N4 -178.82(12) . . . . ?
C33 C28 C29 C30 -0.2(2) . . . . ?
C33 C28 C34 C39 -179.98(15) . . . . ?
C33 C28 C34 C35 -1.6(3) . . . . ?
C20 C21 C22 C27 -179.49(15) . . . . ?
C20 C21 C22 C23 -1.7(3) . . . . ?
C1 N3 C5 C6 -175.85(12) . . . . ?
C1 N3 C5 C4 2.6(2) . . . . ?
